data_7212231
loop_
_publ_author_name
'Marivel, Samipillai'
'Braga, Dario'
'Grepioni, Fabrizia'
'Lampronti, Giulio I.'

_publ_section_title
;
 Mechanochemical preparation of adducts (co-crystals and molecular salts)
 of 1,4-diazabicyclo-[2.2.2]-octane with aromatic polycarboxylic acids
;
_journal_issue 7
_journal_name_full CrystEngComm
_journal_page_first 2107
_journal_paper_doi 10.1039/b922915a
_journal_volume 12
_journal_year 2010
_chemical_formula_sum 'C19 H33 N5 O6'
_chemical_formula_weight 427.50
_chemical_name_systematic
;
?
;
_space_group_IT_number 2
_symmetry_cell_setting triclinic
_symmetry_space_group_name_Hall '-P 1'
_symmetry_space_group_name_H-M 'P -1'
_atom_sites_solution_hydrogens geom
_atom_sites_solution_primary direct
_atom_sites_solution_secondary difmap
_audit_creation_method SHELXL-97
_cell_angle_alpha 84.468(5)
_cell_angle_beta 83.268(5)
_cell_angle_gamma 67.587(7)
_cell_formula_units_Z 2
_cell_length_a 9.3743(7)
_cell_length_b 10.3573(6)
_cell_length_c 12.2042(7)
_cell_measurement_temperature 293(2)
_cell_volume 1086.15(13)
_computing_structure_refinement 'SHELXL-97 (Sheldrick, 1997)'
_computing_structure_solution 'SHELXS-97 (Sheldrick, 1990)'
_diffrn_ambient_temperature 293(2)
_diffrn_measured_fraction_theta_full 0.997
_diffrn_measured_fraction_theta_max 0.960
_diffrn_radiation_monochromator graphite
_diffrn_radiation_source 'fine-focus sealed tube'
_diffrn_radiation_type MoK\a
_diffrn_radiation_wavelength 0.71073
_diffrn_reflns_av_R_equivalents 0.0263
_diffrn_reflns_av_sigmaI/netI 0.0415
_diffrn_reflns_limit_h_max 12
_diffrn_reflns_limit_h_min -12
_diffrn_reflns_limit_k_max 13
_diffrn_reflns_limit_k_min -13
_diffrn_reflns_limit_l_max 15
_diffrn_reflns_limit_l_min -16
_diffrn_reflns_number 23112
_diffrn_reflns_theta_full 25.00
_diffrn_reflns_theta_max 28.00
_diffrn_reflns_theta_min 2.64
_exptl_absorpt_coefficient_mu 0.098
_exptl_absorpt_correction_T_max 1.00000
_exptl_absorpt_correction_T_min 0.89442
_exptl_absorpt_correction_type multi-scan
_exptl_absorpt_process_details
;
CrysAlisPro, Oxford Diffraction Ltd.,
Version 1.171.33.34d (release 27-02-2009 CrysAlis171 .NET)
(compiled Feb 27 2009,15:38:38)
Empirical absorption correction using spherical harmonics,
implemented in SCALE3 ABSPACK scaling algorithm.
;
_exptl_crystal_colour colourless
_exptl_crystal_density_diffrn 1.307
_exptl_crystal_density_method 'not measured'
_exptl_crystal_description prism
_exptl_crystal_F_000 460
_exptl_crystal_size_max 0.23
_exptl_crystal_size_mid 0.16
_exptl_crystal_size_min 0.13
_refine_diff_density_max 0.378
_refine_diff_density_min -0.298
_refine_diff_density_rms 0.044
_refine_ls_extinction_method none
_refine_ls_goodness_of_fit_ref 1.039
_refine_ls_hydrogen_treatment mixed
_refine_ls_matrix_type full
_refine_ls_number_parameters 289
_refine_ls_number_reflns 5046
_refine_ls_number_restraints 0
_refine_ls_restrained_S_all 1.039
_refine_ls_R_factor_all 0.1207
_refine_ls_R_factor_gt 0.0677
_refine_ls_shift/su_max 0.005
_refine_ls_shift/su_mean 0.001
_refine_ls_structure_factor_coef Fsqd
_refine_ls_weighting_details 'calc w=1/[\s^2^(Fo^2^)+(0.1043P)^2^+0.1323P] where P=(Fo^2^+2Fc^2^)/3'
_refine_ls_weighting_scheme calc
_refine_ls_wR_factor_gt 0.1786
_refine_ls_wR_factor_ref 0.1984
_reflns_number_gt 2930
_reflns_number_total 5046
_reflns_threshold_expression >2sigma(I)
_cod_data_source_file b922915a.txt
_cod_data_source_block '[DABCOH]2_[din]_.2H2O'
_cod_depositor_comments
;
The following automatic conversions were performed:

'_symmetry_cell_setting' value 'Triclinic' changed to 'triclinic'
according to /home/saulius/struct/CIF-dictionaries/cif_core.dic
dictionary named 'cif_core.dic' version 2.4.2 from 2011-04-26.

Automatic conversion script
Id: cif_fix_values 1891 2012-01-12 08:04:46Z andrius 
;
_cod_original_cell_volume 1086.15(12)
_cod_original_sg_symbol_H-M P-1
_cod_database_code 7212231

loop_
_symmetry_equiv_pos_as_xyz
'x, y, z'
'-x, -y, -z'

loop_
_atom_site_label
_atom_site_type_symbol
_atom_site_fract_x
_atom_site_fract_y
_atom_site_fract_z
_atom_site_U_iso_or_equiv
_atom_site_adp_type
_atom_site_occupancy
_atom_site_symmetry_multiplicity
_atom_site_calc_flag
_atom_site_refinement_flags
N1 N 0.8837(2) 0.86036(19) -0.03628(15) 0.0477(5) Uani 1 1 d .
C1 C 0.9660(2) 0.7637(2) 0.14240(19) 0.0379(5) Uani 1 1 d .
C2 C 0.8997(2) 0.8948(2) 0.18362(18) 0.0381(5) Uani 1 1 d .
H2 H 0.9053 0.9064 0.2574 0.046 Uiso 1 1 calc R
C3 C 0.8248(2) 1.0090(2) 0.11509(17) 0.0356(5) Uani 1 1 d .
C4 C 0.8215(3) 0.9844(2) 0.00648(18) 0.0420(5) Uani 1 1 d .
H4 H 0.7717 1.0610 -0.0403 0.050 Uiso 1 1 calc R
C5 C 0.9547(3) 0.7529(2) 0.0323(2) 0.0436(6) Uani 1 1 d .
H5 H 0.9997 0.6646 0.0041 0.052 Uiso 1 1 calc R
C6 C 0.7495(3) 1.1568(2) 0.1551(2) 0.0499(6) Uani 1 1 d .
O1 O 0.6862(2) 1.25234(17) 0.08674(18) 0.0741(6) Uani 1 1 d .
O2 O 0.7607(3) 1.1726(2) 0.25229(19) 0.0911(7) Uani 1 1 d .
C7 C 1.0420(3) 0.6353(3) 0.2169(3) 0.0545(7) Uani 1 1 d .
O3 O 1.0963(3) 0.52070(19) 0.1724(2) 0.0844(7) Uani 1 1 d .
O4 O 1.0440(3) 0.6512(2) 0.3152(2) 0.0887(7) Uani 1 1 d .
C8 C 1.3367(3) 0.2063(3) 0.2536(3) 0.0638(7) Uani 1 1 d .
H8A H 1.4104 0.2522 0.2467 0.077 Uiso 1 1 calc R
H8B H 1.3211 0.1886 0.1801 0.077 Uiso 1 1 calc R
C9 C 1.3974(3) 0.0686(3) 0.3236(3) 0.0666(8) Uani 1 1 d .
H9A H 1.4287 -0.0095 0.2763 0.080 Uiso 1 1 calc R
H9B H 1.4876 0.0635 0.3581 0.080 Uiso 1 1 calc R
C10 C 1.2063(4) 0.3094(3) 0.4261(3) 0.0702(8) Uani 1 1 d .
H10A H 1.1105 0.3739 0.4609 0.084 Uiso 1 1 calc R
H10B H 1.2873 0.3452 0.4296 0.084 Uiso 1 1 calc R
C11 C 1.2489(5) 0.1656(3) 0.4850(2) 0.0809(10) Uani 1 1 d .
H11A H 1.3405 0.1454 0.5236 0.097 Uiso 1 1 calc R
H11B H 1.1650 0.1651 0.5396 0.097 Uiso 1 1 calc R
C12 C 1.0731(3) 0.2300(3) 0.3052(2) 0.0605(7) Uani 1 1 d .
H12A H 1.0526 0.2297 0.2291 0.073 Uiso 1 1 calc R
H12B H 0.9765 0.2818 0.3468 0.073 Uiso 1 1 calc R
C13 C 1.1413(4) 0.0811(3) 0.3544(3) 0.0762(9) Uani 1 1 d .
H13A H 1.0647 0.0627 0.4072 0.091 Uiso 1 1 calc R
H13B H 1.1674 0.0163 0.2961 0.091 Uiso 1 1 calc R
N2 N 0.5056(2) 0.7535(2) 0.2145(2) 0.0584(6) Uani 1 1 d .
N3 N 0.6115(2) 0.5023(2) 0.1705(2) 0.0569(6) Uani 1 1 d .
H30 H 0.640(3) 0.416(3) 0.147(2) 0.068 Uiso 1 1 d .
N4 N 1.1876(2) 0.29569(18) 0.31032(17) 0.0474(5) Uani 1 1 d .
H40 H 1.160(3) 0.380(3) 0.273(2) 0.057 Uiso 1 1 d .
N5 N 1.2786(3) 0.05812(19) 0.40876(17) 0.0517(5) Uani 1 1 d .
C14 C 0.5787(3) 0.7378(3) 0.1036(2) 0.0657(8) Uani 1 1 d .
H14A H 0.6672 0.7655 0.0982 0.079 Uiso 1 1 calc R
H14B H 0.5062 0.7990 0.0530 0.079 Uiso 1 1 calc R
C15 C 0.6301(5) 0.5929(4) 0.0715(3) 0.0922(12) Uani 1 1 d .
H15A H 0.7378 0.5608 0.0422 0.111 Uiso 1 1 calc R
H15B H 0.5689 0.5877 0.0145 0.111 Uiso 1 1 calc R
C16 C 0.6197(4) 0.6718(4) 0.2896(3) 0.0789(10) Uani 1 1 d .
H16A H 0.5701 0.6736 0.3641 0.095 Uiso 1 1 calc R
H16B H 0.6975 0.7124 0.2891 0.095 Uiso 1 1 calc R
C17 C 0.6975(5) 0.5200(3) 0.2558(4) 0.0997(13) Uani 1 1 d .
H17A H 0.8044 0.5007 0.2277 0.120 Uiso 1 1 calc R
H17B H 0.6962 0.4560 0.3191 0.120 Uiso 1 1 calc R
C18 C 0.3819(3) 0.6989(2) 0.2250(3) 0.0601(7) Uani 1 1 d .
H18A H 0.3095 0.7468 0.1701 0.072 Uiso 1 1 calc R
H18B H 0.3261 0.7168 0.2975 0.072 Uiso 1 1 calc R
C19 C 0.4467(3) 0.5436(3) 0.2093(3) 0.0634(8) Uani 1 1 d .
H19A H 0.4348 0.4928 0.2786 0.076 Uiso 1 1 calc R
H19B H 0.3917 0.5223 0.1554 0.076 Uiso 1 1 calc R
O5 O 1.2309(4) 0.5949(3) 0.4872(2) 0.1055(9) Uani 1 1 d .
H50 H 1.154(6) 0.646(5) 0.426(5) 0.158 Uiso 1 1 d .
H51 H 1.256(6) 0.681(5) 0.488(4) 0.158 Uiso 1 1 d .
O6 O 0.6494(3) 1.2066(2) 0.46807(18) 0.0798(7) Uani 1 1 d .
H60 H 0.683(5) 1.105(4) 0.504(3) 0.120 Uiso 1 1 d .
H61 H 0.752(5) 1.160(4) 0.434(4) 0.120 Uiso 1 1 d .

loop_
_atom_site_aniso_label
_atom_site_aniso_U_11
_atom_site_aniso_U_22
_atom_site_aniso_U_33
_atom_site_aniso_U_23
_atom_site_aniso_U_13
_atom_site_aniso_U_12
N1 0.0596(12) 0.0370(10) 0.0380(11) -0.0036(8) -0.0041(9) -0.0083(9)
C1 0.0293(11) 0.0325(11) 0.0504(14) 0.0106(9) -0.0067(9) -0.0121(9)
C2 0.0388(12) 0.0427(12) 0.0359(12) 0.0039(9) -0.0072(9) -0.0192(10)
C3 0.0373(11) 0.0291(10) 0.0393(12) -0.0024(8) 0.0000(9) -0.0120(9)
C4 0.0492(13) 0.0289(11) 0.0372(13) 0.0046(9) -0.0073(10) -0.0034(9)
C5 0.0416(13) 0.0263(10) 0.0550(15) -0.0050(10) 0.0018(11) -0.0048(9)
C6 0.0519(15) 0.0398(13) 0.0571(17) -0.0157(11) 0.0093(12) -0.0171(11)
O1 0.0875(14) 0.0275(9) 0.0876(15) -0.0081(9) -0.0126(12) 0.0031(9)
O2 0.136(2) 0.0734(14) 0.0608(14) -0.0338(11) 0.0072(13) -0.0338(14)
C7 0.0404(14) 0.0454(15) 0.074(2) 0.0230(13) -0.0144(13) -0.0160(11)
O3 0.0869(15) 0.0345(10) 0.1083(18) 0.0235(10) -0.0140(13) -0.0013(10)
O4 0.1019(17) 0.0808(15) 0.0733(16) 0.0357(12) -0.0419(13) -0.0228(13)
C8 0.0584(16) 0.0464(14) 0.0746(19) 0.0072(13) 0.0032(14) -0.0114(12)
C9 0.0679(18) 0.0330(13) 0.086(2) -0.0010(12) -0.0054(16) -0.0050(12)
C10 0.097(2) 0.0359(13) 0.0706(19) -0.0124(12) -0.0226(16) -0.0105(14)
C11 0.132(3) 0.0512(16) 0.0480(17) -0.0006(13) -0.0250(17) -0.0164(17)
C12 0.0580(16) 0.0618(16) 0.0615(17) 0.0034(13) -0.0216(13) -0.0191(13)
C13 0.086(2) 0.0606(17) 0.095(2) 0.0141(16) -0.0258(18) -0.0418(17)
N2 0.0483(12) 0.0334(10) 0.0901(18) -0.0139(10) 0.0119(12) -0.0143(9)
N3 0.0531(13) 0.0289(10) 0.0838(17) -0.0203(10) -0.0025(11) -0.0067(9)
N4 0.0546(13) 0.0241(9) 0.0545(13) 0.0091(8) -0.0134(10) -0.0048(8)
N5 0.0715(14) 0.0312(10) 0.0502(12) 0.0070(8) -0.0173(11) -0.0157(9)
C14 0.0551(16) 0.0688(18) 0.075(2) 0.0163(15) -0.0089(14) -0.0284(14)
C15 0.119(3) 0.103(3) 0.069(2) -0.0343(19) 0.038(2) -0.064(2)
C16 0.092(2) 0.103(3) 0.0633(19) -0.0334(18) -0.0076(17) -0.054(2)
C17 0.094(3) 0.068(2) 0.131(3) 0.022(2) -0.066(2) -0.0136(19)
C18 0.0415(14) 0.0439(14) 0.085(2) 0.0034(13) 0.0100(13) -0.0110(11)
C19 0.0528(16) 0.0531(16) 0.091(2) -0.0171(14) 0.0100(14) -0.0284(13)
O5 0.167(3) 0.1019(19) 0.0778(16) 0.0176(14) -0.0436(17) -0.0804(19)
O6 0.1224(19) 0.0519(12) 0.0660(14) 0.0013(10) -0.0032(13) -0.0360(12)

loop_
_atom_type_symbol
_atom_type_description
_atom_type_scat_dispersion_real
_atom_type_scat_dispersion_imag
_atom_type_scat_source
C C 0.0033 0.0016 'International Tables Vol C Tables 4.2.6.8 and 6.1.1.4'
H H 0.0000 0.0000 'International Tables Vol C Tables 4.2.6.8 and 6.1.1.4'
N N 0.0061 0.0033 'International Tables Vol C Tables 4.2.6.8 and 6.1.1.4'
O O 0.0106 0.0060 'International Tables Vol C Tables 4.2.6.8 and 6.1.1.4'

loop_
_geom_angle_atom_site_label_1
_geom_angle_atom_site_label_2
_geom_angle_atom_site_label_3
_geom_angle
C4 N1 C5 116.21(19)
C5 C1 C2 117.60(18)
C5 C1 C7 121.3(2)
C2 C1 C7 121.1(2)
C1 C2 C3 119.8(2)
C1 C2 H2 120.1
C3 C2 H2 120.1
C4 C3 C2 117.05(19)
C4 C3 C6 120.41(19)
C2 C3 C6 122.5(2)
N1 C4 C3 125.02(19)
N1 C4 H4 117.5
C3 C4 H4 117.5
N1 C5 C1 124.3(2)
N1 C5 H5 117.8
C1 C5 H5 117.8
O2 C6 O1 125.1(2)
O2 C6 C3 117.3(2)
O1 C6 C3 117.5(2)
O4 C7 O3 125.3(2)
O4 C7 C1 118.2(2)
O3 C7 C1 116.4(3)
N4 C8 C9 107.3(2)
N4 C8 H8A 110.3
C9 C8 H8A 110.3
N4 C8 H8B 110.3
C9 C8 H8B 110.3
H8A C8 H8B 108.5
N5 C9 C8 110.9(2)
N5 C9 H9A 109.5
C8 C9 H9A 109.5
N5 C9 H9B 109.5
C8 C9 H9B 109.5
H9A C9 H9B 108.1
N4 C10 C11 107.9(2)
N4 C10 H10A 110.1
C11 C10 H10A 110.1
N4 C10 H10B 110.1
C11 C10 H10B 110.1
H10A C10 H10B 108.4
N5 C11 C10 111.6(2)
N5 C11 H11A 109.3
C10 C11 H11A 109.3
N5 C11 H11B 109.3
C10 C11 H11B 109.3
H11A C11 H11B 108.0
N4 C12 C13 107.6(2)
N4 C12 H12A 110.2
C13 C12 H12A 110.2
N4 C12 H12B 110.2
C13 C12 H12B 110.2
H12A C12 H12B 108.5
N5 C13 C12 111.4(2)
N5 C13 H13A 109.4
C12 C13 H13A 109.4
N5 C13 H13B 109.3
C12 C13 H13B 109.3
H13A C13 H13B 108.0
C14 N2 C16 108.5(2)
C14 N2 C18 109.0(2)
C16 N2 C18 108.5(2)
C17 N3 C19 110.4(3)
C17 N3 C15 107.8(3)
C19 N3 C15 109.8(2)
C17 N3 H30 117.2(18)
C19 N3 H30 105.0(18)
C15 N3 H30 106.4(18)
C10 N4 C8 110.7(2)
C10 N4 C12 110.1(2)
C8 N4 C12 108.0(2)
C10 N4 H40 110.3(16)
C8 N4 H40 106.0(16)
C12 N4 H40 111.7(16)
C11 N5 C13 110.6(2)
C11 N5 C9 107.7(2)
C13 N5 C9 107.4(2)
N2 C14 C15 111.6(2)
N2 C14 H14A 109.3
C15 C14 H14A 109.3
N2 C14 H14B 109.3
C15 C14 H14B 109.3
H14A C14 H14B 108.0
C14 C15 N3 109.0(2)
C14 C15 H15A 109.9
N3 C15 H15A 109.9
C14 C15 H15B 109.9
N3 C15 H15B 109.9
H15A C15 H15B 108.3
N2 C16 C17 110.5(2)
N2 C16 H16A 109.6
C17 C16 H16A 109.6
N2 C16 H16B 109.6
C17 C16 H16B 109.5
H16A C16 H16B 108.1
N3 C17 C16 107.7(2)
N3 C17 H17A 110.2
C16 C17 H17A 110.2
N3 C17 H17B 110.2
C16 C17 H17B 110.2
H17A C17 H17B 108.5
N2 C18 C19 110.90(19)
N2 C18 H18A 109.5
C19 C18 H18A 109.5
N2 C18 H18B 109.5
C19 C18 H18B 109.5
H18A C18 H18B 108.0
N3 C19 C18 108.0(2)
N3 C19 H19A 110.1
C18 C19 H19A 110.1
N3 C19 H19B 110.1
C18 C19 H19B 110.1
H19A C19 H19B 108.4
H50 O5 H51 89(4)
H60 O6 H61 76(3)

loop_
_geom_bond_atom_site_label_1
_geom_bond_atom_site_label_2
_geom_bond_distance
N1 C4 1.323(3)
N1 C5 1.330(3)
C1 C5 1.379(3)
C1 C2 1.378(3)
C1 C7 1.516(3)
C2 C3 1.380(3)
C2 H2 0.9300
C3 C4 1.380(3)
C3 C6 1.523(3)
C4 H4 0.9300
C5 H5 0.9300
C6 O2 1.235(3)
C6 O1 1.239(3)
C7 O4 1.230(3)
C7 O3 1.249(3)
C8 N4 1.484(3)
C8 C9 1.532(4)
C8 H8A 0.9700
C8 H8B 0.9700
C9 N5 1.460(4)
C9 H9A 0.9700
C9 H9B 0.9700
C10 N4 1.471(4)
C10 C11 1.518(4)
C10 H10A 0.9700
C10 H10B 0.9700
C11 N5 1.444(3)
C11 H11A 0.9700
C11 H11B 0.9700
C12 N4 1.483(3)
C12 C13 1.519(4)
C12 H12A 0.9700
C12 H12B 0.9700
C13 N5 1.445(4)
C13 H13A 0.9700
C13 H13B 0.9700
N2 C14 1.437(4)
N2 C16 1.446(4)
N2 C18 1.460(3)
N3 C17 1.454(4)
N3 C19 1.468(3)
N3 C15 1.493(4)
N3 H30 0.90(3)
N4 H40 0.91(3)
C14 C15 1.468(4)
C14 H14A 0.9700
C14 H14B 0.9700
C15 H15A 0.9700
C15 H15B 0.9700
C16 C17 1.534(5)
C16 H16A 0.9700
C16 H16B 0.9700
C17 H17A 0.9700
C17 H17B 0.9700
C18 C19 1.510(3)
C18 H18A 0.9700
C18 H18B 0.9700
C19 H19A 0.9700
C19 H19B 0.9700
O5 H50 1.05(6)
O5 H51 1.01(5)
O6 H60 1.04(4)
O6 H61 0.96(4)
